data_2202509
loop_
_publ_author_name
'Saroj Cheenpracha'
'Suchada Chantrapromma'
'Chatchanok Karalai'
'Shazia Anjum'
'Kan Chantrapromma'
'Azhar Abdul Rahman'
'Xue-Mei Li'
'Hoong-Kun Fun'

_publ_section_title
;Absolute configuration of
 14\b-hydroxy-3\b-<i>O</i>-(<small>L</small>-thevetosyl)-5\b-card-20(22)-enolide
 chloroform disolvate
;
_journal_issue 11
_journal_name_full 'Acta Crystallographica Section E'
_journal_page_first o1694
_journal_page_last o1696
_journal_paper_doi 10.1107/S1600536803021822
_journal_volume 59
_journal_year 2003
_chemical_formula_iupac 'C30 H46 O8, 2C H Cl3'
_chemical_formula_moiety 'C30 H46 O8, 2C H Cl3'
_chemical_formula_sum 'C32 H48 Cl6 O8'
_chemical_formula_weight 773.40
_chemical_name_systematic
;
14\b-hydroxy-3\b-o-(L-thevetosyl)-5\b-card-20(22)-enolide dichloroform
solvate
;
_space_group_IT_number 19
_symmetry_cell_setting orthorhombic
_symmetry_space_group_name_Hall 'P 2ac 2ab'
_symmetry_space_group_name_H-M 'P 21 21 21'
_atom_sites_solution_hydrogens geom
_atom_sites_solution_primary direct
_atom_sites_solution_secondary difmap
_audit_creation_method SHELXL-97
_cell_angle_alpha 90.00
_cell_angle_beta 90.00
_cell_angle_gamma 90.00
_cell_formula_units_Z 4
_cell_length_a 7.6426(4)
_cell_length_b 9.1932(5)
_cell_length_c 54.362(3)
_cell_measurement_reflns_used 6197
_cell_measurement_temperature 293(2)
_cell_measurement_theta_max 25.35
_cell_measurement_theta_min 2.3
_cell_volume 3819.5(4)
_computing_cell_refinement 'SAINT (Siemens, 1996)'
_computing_data_collection 'SMART (Siemens, 1996)'
_computing_data_reduction SAINT
_computing_molecular_graphics SHELXTL
_computing_publication_material
;
SHELXTL, PARST (Nardelli, 1995) and PLATON (Spek, 2003)
;
_computing_structure_refinement SHELXTL
_computing_structure_solution 'SHELXTL (Sheldrick, 1997)'
_diffrn_ambient_temperature 293(2)
_diffrn_detector_area_resol_mean 8.33
_diffrn_measured_fraction_theta_full 0.991
_diffrn_measured_fraction_theta_max 0.991
_diffrn_measurement_device_type 'Siemens SMART CCD area-detector'
_diffrn_measurement_method \w
_diffrn_radiation_monochromator graphite
_diffrn_radiation_source 'fine-focus sealed tube'
_diffrn_radiation_type MoK\a
_diffrn_radiation_wavelength 0.71073
_diffrn_reflns_av_R_equivalents 0.0437
_diffrn_reflns_av_sigmaI/netI 0.0543
_diffrn_reflns_limit_h_max 9
_diffrn_reflns_limit_h_min -9
_diffrn_reflns_limit_k_max 8
_diffrn_reflns_limit_k_min -10
_diffrn_reflns_limit_l_max 64
_diffrn_reflns_limit_l_min -62
_diffrn_reflns_number 18659
_diffrn_reflns_theta_full 25.00
_diffrn_reflns_theta_max 25.00
_diffrn_reflns_theta_min 2.25
_diffrn_standards_decay_% 0
_diffrn_standards_number 0
_exptl_absorpt_coefficient_mu 0.495
_exptl_absorpt_correction_T_max 0.8905
_exptl_absorpt_correction_T_min 0.7977
_exptl_absorpt_correction_type multi-scan
_exptl_absorpt_process_details '(SADABS; Sheldrick, 1996)'
_exptl_crystal_colour colourless
_exptl_crystal_density_diffrn 1.345
_exptl_crystal_density_method 'not measured'
_exptl_crystal_description block
_exptl_crystal_F_000 1624
_exptl_crystal_size_max 0.36
_exptl_crystal_size_mid 0.34
_exptl_crystal_size_min 0.24
_refine_diff_density_max 0.331
_refine_diff_density_min -0.397
_refine_ls_abs_structure_details 'Flack (1983), 2780 Friedel pairs'
_refine_ls_abs_structure_Flack 0.14(14)
_refine_ls_extinction_method none
_refine_ls_goodness_of_fit_ref 1.040
_refine_ls_hydrogen_treatment constr
_refine_ls_matrix_type full
_refine_ls_number_parameters 422
_refine_ls_number_reflns 6626
_refine_ls_number_restraints 0
_refine_ls_restrained_S_all 1.040
_refine_ls_R_factor_all 0.1130
_refine_ls_R_factor_gt 0.0770
_refine_ls_shift/su_max <0.001
_refine_ls_shift/su_mean 0.000
_refine_ls_structure_factor_coef Fsqd
_refine_ls_weighting_details 'calc w = 1/[\s^2^(Fo^2^)+(0.1044P)^2^+4.0909P] where P = (Fo^2^+2Fc^2^)/3'
_refine_ls_weighting_scheme calc
_refine_ls_wR_factor_gt 0.1974
_refine_ls_wR_factor_ref 0.2265
_reflns_number_gt 4427
_reflns_number_total 6626
_reflns_threshold_expression I>2\s(I)
_cod_data_source_file ci6278.cif
_cod_data_source_block I
_cod_depositor_comments
;
The following automatic conversions were performed:
'_symmetry_cell_setting' value 'Orthorhombic' changed to 'orthorhombic'
according to '/home/saulius/struct/CIF-dictionaries/cif_core.dic'
dictionary named 'cif_core.dic' version 2.4.1 from 2010-06-29.

Automatic conversion script
Id: cif_fix_enum 1527 2010-12-29 10:47:43Z saulius 

The following automatic conversions were performed:

'_symmetry_cell_setting' value 'Orthorhombic' changed to
'orthorhombic' according to
/home/saulius/struct/CIF-dictionaries/cif_core.dic dictionary named
'cif_core.dic' version 2.4.1 from 2010-06-29.

Automatic conversion script
Id: cif_fix_values 1715 2011-07-08 13:25:40Z adriana 
;
_cod_database_code 2202509

loop_
_symmetry_equiv_pos_as_xyz
'x, y, z'
'-x+1/2, -y, z+1/2'
'-x, y+1/2, -z+1/2'
'x+1/2, -y+1/2, -z'

loop_
_atom_site_label
_atom_site_fract_x
_atom_site_fract_y
_atom_site_fract_z
_atom_site_U_iso_or_equiv
_atom_site_adp_type
_atom_site_calc_flag
_atom_site_refinement_flags
_atom_site_occupancy
_atom_site_disorder_assembly
_atom_site_disorder_group
_atom_site_type_symbol
Cl1 0.6612(8) 0.7344(7) 0.40161(10) 0.243(2) Uani d . 1 A . Cl
Cl2A 0.8353(11) 0.5328(6) 0.44180(16) 0.146(3) Uani d P 0.491(8) A 1 Cl
Cl2B 0.7629(11) 0.4902(6) 0.42287(16) 0.146(3) Uani d P 0.51 A 2 Cl
Cl3 1.0242(5) 0.7019(3) 0.40842(5) 0.1322(11) Uani d . 1 A . Cl
Cl4 0.4633(4) 0.4371(5) 0.24380(4) 0.1578(14) Uani d . 1 . . Cl
Cl5 0.3480(4) 0.6578(3) 0.20839(6) 0.1309(10) Uani d . 1 . . Cl
Cl6 0.4847(4) 0.3894(3) 0.19260(4) 0.1141(8) Uani d . 1 . . Cl
O1 0.0072(7) 0.8137(5) 0.25319(7) 0.0802(14) Uani d . 1 . . O
O2 0.1924(5) 0.0635(4) 0.44115(6) 0.0485(9) Uani d . 1 . . O
O3 0.3681(5) 0.1501(4) 0.47335(6) 0.0541(10) Uani d . 1 . . O
O4 -0.1468(6) 0.6705(5) 0.22887(6) 0.0670(12) Uani d . 1 . . O
O5 -0.0601(5) 0.3446(4) 0.30671(6) 0.0501(9) Uani d . 1 . . O
H5O 0.0162 0.3247 0.2966 0.075 Uiso calc R 1 . . H
O6 0.0470(7) -0.1399(7) 0.47281(10) 0.0920(17) Uani d . 1 . . O
H6O 0.0590 -0.1949 0.4611 0.138 Uiso calc R 1 . . H
O7 0.3610(8) -0.2942(5) 0.48356(8) 0.0801(15) Uani d . 1 . . O
O8 0.6706(7) -0.1580(7) 0.46756(11) 0.0985(18) Uani d . 1 . . O
H8O 0.7243 -0.1107 0.4572 0.148 Uiso calc R 1 . . H
C1 0.3856(9) 0.2477(7) 0.40354(11) 0.0655(18) Uani d . 1 . . C
H1A 0.4677 0.3256 0.4001 0.079 Uiso calc R 1 . . H
H1B 0.4519 0.1669 0.4102 0.079 Uiso calc R 1 . . H
C2 0.2580(10) 0.3000(7) 0.42305(11) 0.0687(19) Uani d . 1 . . C
H2A 0.3216 0.3227 0.4380 0.082 Uiso calc R 1 . . H
H2B 0.2012 0.3883 0.4174 0.082 Uiso calc R 1 . . H
C3 0.1202(9) 0.1855(6) 0.42854(9) 0.0551(15) Uani d . 1 . . C
H3 0.0289 0.2290 0.4388 0.066 Uiso calc R 1 . . H
C4 0.0373(8) 0.1299(6) 0.40498(10) 0.0528(14) Uani d . 1 . . C
H4A -0.0354 0.2063 0.3981 0.063 Uiso calc R 1 . . H
H4B -0.0384 0.0486 0.4090 0.063 Uiso calc R 1 . . H
C5 0.1676(8) 0.0812(6) 0.38544(8) 0.0520(14) Uani d . 1 . . C
H5 0.2319 -0.0015 0.3923 0.062 Uiso calc R 1 . . H
C6 0.0755(12) 0.0265(7) 0.36254(11) 0.082(2) Uani d . 1 . . C
H6A -0.0111 -0.0455 0.3672 0.099 Uiso calc R 1 . . H
H6B 0.1602 -0.0205 0.3519 0.099 Uiso calc R 1 . . H
C7 -0.0145(11) 0.1492(7) 0.34837(11) 0.078(2) Uani d . 1 . . C
H7A -0.1115 0.1861 0.3580 0.094 Uiso calc R 1 . . H
H7B -0.0616 0.1108 0.3331 0.094 Uiso calc R 1 . . H
C8 0.1110(8) 0.2744(6) 0.34251(9) 0.0450(13) Uani d . 1 . . C
H8 0.1981 0.2348 0.3311 0.054 Uiso calc R 1 . . H
C9 0.2140(7) 0.3267(6) 0.36535(8) 0.0425(12) Uani d . 1 . . C
H9 0.1273 0.3680 0.3766 0.051 Uiso calc R 1 . . H
C10 0.3037(8) 0.1997(6) 0.37951(9) 0.0501(13) Uani d . 1 . . C
C11 0.3343(8) 0.4502(7) 0.35827(11) 0.0612(17) Uani d . 1 . . C
H11A 0.4224 0.4144 0.3470 0.073 Uiso calc R 1 . . H
H11B 0.3938 0.4856 0.3729 0.073 Uiso calc R 1 . . H
C12 0.2360(9) 0.5750(7) 0.34632(10) 0.0602(16) Uani d . 1 . . C
H12A 0.3185 0.6514 0.3422 0.072 Uiso calc R 1 . . H
H12B 0.1532 0.6146 0.3581 0.072 Uiso calc R 1 . . H
C13 0.1358(8) 0.5295(5) 0.32267(8) 0.0426(12) Uani d . 1 . . C
C14 0.0194(7) 0.3970(5) 0.32881(8) 0.0402(12) Uani d . 1 . . C
C15 -0.1343(8) 0.4655(8) 0.34289(10) 0.0626(17) Uani d . 1 . . C
H15A -0.2366 0.4033 0.3421 0.075 Uiso calc R 1 . . H
H15B -0.1036 0.4811 0.3600 0.075 Uiso calc R 1 . . H
C16 -0.1691(11) 0.6108(8) 0.32992(12) 0.083(2) Uani d . 1 . . C
H16A -0.2627 0.6002 0.3180 0.099 Uiso calc R 1 . . H
H16B -0.2028 0.6844 0.3418 0.099 Uiso calc R 1 . . H
C17 0.0012(9) 0.6549(6) 0.31698(9) 0.0539(15) Uani d . 1 . . C
H17 0.0443 0.7438 0.3249 0.065 Uiso calc R 1 . . H
C18 0.2672(8) 0.4988(7) 0.30198(10) 0.0578(15) Uani d . 1 . . C
H18A 0.3439 0.4213 0.3069 0.087 Uiso calc R 1 . . H
H18B 0.3346 0.5848 0.2988 0.087 Uiso calc R 1 . . H
H18C 0.2052 0.4711 0.2874 0.087 Uiso calc R 1 . . H
C19 0.4543(10) 0.1351(10) 0.36401(13) 0.093(3) Uani d . 1 . . C
H19A 0.5087 0.0572 0.3729 0.140 Uiso calc R 1 . . H
H19B 0.5393 0.2095 0.3607 0.140 Uiso calc R 1 . . H
H19C 0.4085 0.0986 0.3488 0.140 Uiso calc R 1 . . H
C20 -0.0234(8) 0.6875(6) 0.28960(9) 0.0500(13) Uani d . 1 . . C
C21 0.0543(13) 0.8169(8) 0.27881(12) 0.092(3) Uani d . 1 . . C
H21A 0.0089 0.9039 0.2866 0.110 Uiso calc R 1 . . H
H21B 0.1805 0.8153 0.2807 0.110 Uiso calc R 1 . . H
C22 -0.1130(8) 0.6210(6) 0.27234(9) 0.0518(14) Uani d . 1 . . C
H22 -0.1806 0.5379 0.2746 0.062 Uiso calc R 1 . . H
C23 -0.0906(7) 0.6964(6) 0.24926(10) 0.0483(13) Uani d . 1 . . C
C24 0.2124(7) 0.0798(6) 0.46657(9) 0.0466(13) Uani d . 1 . . C
H24 0.1133 0.1360 0.4729 0.056 Uiso calc R 1 . . H
C25 0.2076(8) -0.0721(7) 0.47802(10) 0.0573(16) Uani d . 1 . . C
H25 0.2134 -0.0593 0.4959 0.069 Uiso calc R 1 . . H
C26 0.3627(8) -0.1593(6) 0.47073(9) 0.0520(14) Uani d . 1 . . C
H26 0.3575 -0.1784 0.4530 0.062 Uiso calc R 1 . . H
C27 0.5305(8) -0.0755(7) 0.47648(11) 0.0586(15) Uani d . 1 . . C
H27 0.5420 -0.0666 0.4944 0.070 Uiso calc R 1 . . H
C28 0.5231(8) 0.0761(7) 0.46538(10) 0.0585(15) Uani d . 1 . . C
H28 0.5199 0.0672 0.4474 0.070 Uiso calc R 1 . . H
C29 0.6776(11) 0.1705(10) 0.47244(18) 0.100(3) Uani d . 1 . . C
H29A 0.6665 0.2639 0.4647 0.150 Uiso calc R 1 . . H
H29B 0.7840 0.1249 0.4671 0.150 Uiso calc R 1 . . H
H29C 0.6802 0.1825 0.4900 0.150 Uiso calc R 1 . . H
C30 0.3557(13) -0.4182(8) 0.46882(13) 0.089(2) Uani d . 1 . . C
H30A 0.3545 -0.5033 0.4790 0.133 Uiso calc R 1 . . H
H30B 0.4570 -0.4203 0.4584 0.133 Uiso calc R 1 . . H
H30C 0.2520 -0.4163 0.4589 0.133 Uiso calc R 1 . . H
C31 0.8192(19) 0.6822(11) 0.42095(19) 0.139(5) Uani d . 1 . . C
H31A 0.8183 0.7638 0.4325 0.166 Uiso calc PR 0.491(8) A 1 H
H31B 0.8096 0.7299 0.4366 0.166 Uiso d PR 0.509(8) A 2 H
C32 0.4957(9) 0.5222(8) 0.21599(13) 0.0735(18) Uani d . 1 . . C
H32 0.6136 0.5642 0.2159 0.088 Uiso calc R 1 . . H

loop_
_atom_site_aniso_label
_atom_site_aniso_U_11
_atom_site_aniso_U_22
_atom_site_aniso_U_33
_atom_site_aniso_U_12
_atom_site_aniso_U_13
_atom_site_aniso_U_23
Cl1 0.242(6) 0.276(7) 0.211(5) 0.036(6) -0.013(4) 0.001(5)
Cl2A 0.169(5) 0.071(3) 0.199(6) -0.009(3) 0.078(5) 0.011(3)
Cl2B 0.169(5) 0.071(3) 0.199(6) -0.009(3) 0.078(5) 0.011(3)
Cl3 0.205(3) 0.0919(16) 0.0998(15) -0.0363(19) 0.0438(18) -0.0002(13)
Cl4 0.145(2) 0.254(4) 0.0746(14) -0.046(3) 0.0186(15) 0.0260(19)
Cl5 0.1096(18) 0.1063(17) 0.177(3) 0.0440(16) -0.0319(18) -0.0303(18)
Cl6 0.150(2) 0.0930(15) 0.0995(14) 0.0094(16) -0.0088(15) -0.0165(12)
O1 0.112(4) 0.076(3) 0.053(2) -0.039(3) -0.028(2) 0.033(2)
O2 0.064(2) 0.047(2) 0.0341(17) 0.0096(19) -0.0001(16) 0.0101(16)
O3 0.062(2) 0.051(2) 0.050(2) 0.001(2) -0.0090(19) -0.0002(18)
O4 0.093(3) 0.071(3) 0.037(2) -0.007(3) -0.016(2) 0.0069(19)
O5 0.061(2) 0.053(2) 0.0368(17) -0.014(2) -0.0098(16) 0.0023(17)
O6 0.074(3) 0.100(4) 0.103(4) -0.023(3) -0.020(3) 0.043(3)
O7 0.131(4) 0.049(2) 0.060(2) 0.002(3) -0.037(3) 0.009(2)
O8 0.066(3) 0.110(4) 0.119(5) 0.028(3) -0.014(3) -0.033(4)
C1 0.059(4) 0.075(4) 0.062(4) -0.019(3) -0.020(3) 0.034(3)
C2 0.114(6) 0.044(3) 0.048(3) -0.004(4) -0.024(4) -0.001(3)
C3 0.073(4) 0.055(3) 0.037(3) 0.018(3) 0.007(3) 0.010(2)
C4 0.049(3) 0.051(3) 0.058(3) -0.008(3) -0.007(3) 0.021(3)
C5 0.077(4) 0.047(3) 0.032(2) 0.000(3) -0.006(3) 0.008(2)
C6 0.153(7) 0.043(3) 0.052(3) -0.024(4) -0.025(4) 0.008(3)
C7 0.126(6) 0.056(4) 0.052(3) -0.039(4) -0.034(4) 0.014(3)
C8 0.056(3) 0.047(3) 0.032(2) -0.005(3) 0.003(2) 0.002(2)
C9 0.052(3) 0.044(3) 0.031(2) -0.003(2) -0.003(2) 0.006(2)
C10 0.058(3) 0.055(3) 0.037(3) 0.003(3) 0.003(2) 0.014(2)
C11 0.060(4) 0.071(4) 0.053(3) -0.023(3) -0.019(3) 0.022(3)
C12 0.084(4) 0.047(3) 0.049(3) -0.021(3) -0.016(3) 0.012(3)
C13 0.062(3) 0.041(3) 0.025(2) -0.005(3) -0.003(2) 0.005(2)
C14 0.055(3) 0.041(3) 0.025(2) -0.006(2) 0.001(2) -0.0015(19)
C15 0.055(3) 0.089(5) 0.044(3) 0.011(4) 0.012(3) 0.016(3)
C16 0.103(6) 0.088(5) 0.058(4) 0.043(5) 0.022(4) 0.018(4)
C17 0.088(4) 0.040(3) 0.034(2) 0.008(3) -0.005(3) 0.002(2)
C18 0.065(4) 0.065(4) 0.043(3) -0.009(3) 0.003(3) 0.016(3)
C19 0.087(5) 0.108(6) 0.085(5) 0.039(5) 0.028(4) 0.044(5)
C20 0.063(4) 0.044(3) 0.043(3) 0.002(3) -0.004(3) 0.003(2)
C21 0.138(7) 0.073(5) 0.063(4) -0.048(5) -0.036(4) 0.021(4)
C22 0.066(4) 0.039(3) 0.051(3) -0.001(3) -0.004(3) 0.010(2)
C23 0.058(3) 0.042(3) 0.045(3) -0.002(3) -0.003(3) 0.009(2)
C24 0.054(3) 0.052(3) 0.034(2) 0.001(3) 0.004(2) 0.007(2)
C25 0.066(4) 0.066(4) 0.039(3) -0.003(3) -0.005(3) 0.023(3)
C26 0.073(4) 0.049(3) 0.033(2) 0.001(3) -0.014(3) 0.008(2)
C27 0.055(4) 0.070(4) 0.050(3) 0.013(3) -0.011(3) -0.006(3)
C28 0.056(4) 0.077(4) 0.043(3) 0.004(3) -0.005(3) 0.004(3)
C29 0.072(5) 0.095(6) 0.133(7) -0.013(5) -0.015(5) 0.019(6)
C30 0.131(7) 0.057(4) 0.079(5) 0.000(5) -0.009(5) 0.007(4)
C31 0.233(14) 0.084(6) 0.099(6) 0.062(8) 0.070(8) 0.028(5)
C32 0.057(4) 0.072(4) 0.091(5) 0.008(4) -0.008(4) -0.003(4)

loop_
_atom_type_symbol
_atom_type_description
_atom_type_scat_dispersion_real
_atom_type_scat_dispersion_imag
_atom_type_scat_source
C C 0.0033 0.0016 'International Tables Vol C Tables 4.2.6.8 and 6.1.1.4'
H H 0.0000 0.0000 'International Tables Vol C Tables 4.2.6.8 and 6.1.1.4'
O O 0.0106 0.0060 'International Tables Vol C Tables 4.2.6.8 and 6.1.1.4'
Cl Cl 0.1484 0.1585 'International Tables Vol C Tables 4.2.6.8 and 6.1.1.4'

loop_
_geom_angle_atom_site_label_1
_geom_angle_atom_site_label_2
_geom_angle_atom_site_label_3
_geom_angle
C23 O1 C21 108.2(4)
C24 O2 C3 115.7(4)
C24 O3 C28 113.8(4)
C14 O5 H5O 109.5
C25 O6 H6O 109.5
C30 O7 C26 115.5(4)
C27 O8 H8O 109.5
C10 C1 C2 115.4(5)
C10 C1 H1A 108.4
C2 C1 H1A 108.4
C10 C1 H1B 108.4
C2 C1 H1B 108.4
H1A C1 H1B 107.5
C3 C2 C1 111.3(5)
C3 C2 H2A 109.4
C1 C2 H2A 109.4
C3 C2 H2B 109.4
C1 C2 H2B 109.4
H2A C2 H2B 108.0
O2 C3 C4 107.6(5)
O2 C3 C2 111.8(5)
C4 C3 C2 110.9(4)
O2 C3 H3 108.8
C4 C3 H3 108.8
C2 C3 H3 108.8
C3 C4 C5 114.5(5)
C3 C4 H4A 108.6
C5 C4 H4A 108.6
C3 C4 H4B 108.6
C5 C4 H4B 108.6
H4A C4 H4B 107.6
C6 C5 C4 111.5(6)
C6 C5 C10 112.1(4)
C4 C5 C10 112.3(5)
C6 C5 H5 106.8
C4 C5 H5 106.8
C10 C5 H5 106.8
C5 C6 C7 112.2(5)
C5 C6 H6A 109.2
C7 C6 H6A 109.2
C5 C6 H6B 109.2
C7 C6 H6B 109.2
H6A C6 H6B 107.9
C6 C7 C8 112.2(6)
C6 C7 H7A 109.2
C8 C7 H7A 109.2
C6 C7 H7B 109.2
C8 C7 H7B 109.2
H7A C7 H7B 107.9
C14 C8 C7 111.7(5)
C14 C8 C9 113.4(4)
C7 C8 C9 112.6(4)
C14 C8 H8 106.1
C7 C8 H8 106.1
C9 C8 H8 106.1
C11 C9 C8 109.8(4)
C11 C9 C10 114.9(4)
C8 C9 C10 112.9(4)
C11 C9 H9 106.2
C8 C9 H9 106.2
C10 C9 H9 106.2
C1 C10 C5 107.8(4)
C1 C10 C19 105.9(5)
C5 C10 C19 110.2(5)
C1 C10 C9 113.0(5)
C5 C10 C9 109.6(4)
C19 C10 C9 110.3(4)
C9 C11 C12 112.1(5)
C9 C11 H11A 109.2
C12 C11 H11A 109.2
C9 C11 H11B 109.2
C12 C11 H11B 109.2
H11A C11 H11B 107.9
C11 C12 C13 113.3(5)
C11 C12 H12A 108.9
C13 C12 H12A 108.9
C11 C12 H12B 108.9
C13 C12 H12B 108.9
H12A C12 H12B 107.7
C18 C13 C14 113.0(4)
C18 C13 C12 109.5(5)
C14 C13 C12 108.5(4)
C18 C13 C17 114.7(4)
C14 C13 C17 104.1(4)
C12 C13 C17 106.7(4)
O5 C14 C8 110.9(4)
O5 C14 C15 103.4(4)
C8 C14 C15 114.3(4)
O5 C14 C13 109.2(3)
C8 C14 C13 115.1(4)
C15 C14 C13 103.0(4)
C16 C15 C14 105.1(4)
C16 C15 H15A 110.7
C14 C15 H15A 110.7
C16 C15 H15B 110.7
C14 C15 H15B 110.7
H15A C15 H15B 108.8
C17 C16 C15 107.1(5)
C17 C16 H16A 110.3
C15 C16 H16A 110.3
C17 C16 H16B 110.3
C15 C16 H16B 110.3
H16A C16 H16B 108.5
C20 C17 C16 113.2(5)
C20 C17 C13 114.5(4)
C16 C17 C13 105.7(4)
C20 C17 H17 107.7
C16 C17 H17 107.7
C13 C17 H17 107.7
C13 C18 H18A 109.5
C13 C18 H18B 109.5
H18A C18 H18B 109.5
C13 C18 H18C 109.5
H18A C18 H18C 109.5
H18B C18 H18C 109.5
C10 C19 H19A 109.5
C10 C19 H19B 109.5
H19A C19 H19B 109.5
C10 C19 H19C 109.5
H19A C19 H19C 109.5
H19B C19 H19C 109.5
C22 C20 C21 107.8(5)
C22 C20 C17 131.9(5)
C21 C20 C17 120.2(5)
O1 C21 C20 105.8(5)
O1 C21 H21A 110.6
C20 C21 H21A 110.6
O1 C21 H21B 110.6
C20 C21 H21B 110.6
H21A C21 H21B 108.7
C20 C22 C23 109.6(5)
C20 C22 H22 125.2
C23 C22 H22 125.2
O4 C23 O1 120.4(5)
O4 C23 C22 131.1(5)
O1 C23 C22 108.5(5)
O2 C24 O3 113.7(4)
O2 C24 C25 107.6(5)
O3 C24 C25 109.5(4)
O2 C24 H24 108.7
O3 C24 H24 108.7
C25 C24 H24 108.7
O6 C25 C26 113.8(6)
O6 C25 C24 110.2(5)
C26 C25 C24 111.4(5)
O6 C25 H25 107.0
C26 C25 H25 107.0
C24 C25 H25 107.0
O7 C26 C25 109.4(5)
O7 C26 C27 110.3(5)
C25 C26 C27 110.0(5)
O7 C26 H26 109.0
C25 C26 H26 109.0
C27 C26 H26 109.0
O8 C27 C28 112.8(6)
O8 C27 C26 107.3(5)
C28 C27 C26 110.5(5)
O8 C27 H27 108.7
C28 C27 H27 108.7
C26 C27 H27 108.7
O3 C28 C29 107.2(6)
O3 C28 C27 110.2(5)
C29 C28 C27 113.4(5)
O3 C28 H28 108.7
C29 C28 H28 108.7
C27 C28 H28 108.7
C28 C29 H29A 109.5
C28 C29 H29B 109.5
H29A C29 H29B 109.5
C28 C29 H29C 109.5
H29A C29 H29C 109.5
H29B C29 H29C 109.5
O7 C30 H30A 109.5
O7 C30 H30B 109.5
H30A C30 H30B 109.5
O7 C30 H30C 109.5
H30A C30 H30C 109.5
H30B C30 H30C 109.5
Cl1 C31 Cl3 112.3(5)
Cl1 C31 Cl2A 132.1(10)
Cl3 C31 Cl2A 105.6(7)
Cl1 C31 Cl2B 98.3(9)
Cl3 C31 Cl2B 109.9(6)
Cl1 C31 H31A 100.4
Cl3 C31 H31A 100.4
Cl2A C31 H31A 100.4
Cl2B C31 H31A 134.7
Cl1 C31 H31B 111.8
Cl3 C31 H31B 111.9
Cl2A C31 H31B 78.1
Cl2B C31 H31B 112.0
Cl4 C32 Cl5 116.3(4)
Cl4 C32 Cl6 108.2(4)
Cl5 C32 Cl6 107.1(4)
Cl4 C32 H32 108.3
Cl5 C32 H32 108.3
Cl6 C32 H32 108.3

loop_
_geom_bond_atom_site_label_1
_geom_bond_atom_site_label_2
_geom_bond_site_symmetry_2
_geom_bond_distance
_geom_bond_publ_flag
Cl1 C31 . 1.671(13) ?
Cl2A C31 . 1.785(11) ?
Cl2B C31 . 1.820(13) ?
Cl3 C31 . 1.718(13) ?
Cl4 C32 . 1.720(8) ?
Cl5 C32 . 1.732(7) ?
Cl6 C32 . 1.765(7) ?
O1 C23 . 1.329(7) y
O1 C21 . 1.439(7) y
O2 C24 . 1.398(6) y
O2 C3 . 1.426(6) y
O3 C24 . 1.403(7) y
O3 C28 . 1.433(7) y
O4 C23 . 1.213(6) y
O5 C14 . 1.430(5) y
O5 H5O . 0.82 ?
O6 C25 . 1.405(8) y
O6 H6O . 0.82 ?
O7 C30 . 1.394(8) y
O7 C26 . 1.423(7) y
O8 C27 . 1.399(8) y
O8 H8O . 0.82 ?
C1 C10 . 1.514(8) ?
C1 C2 . 1.519(9) ?
C1 H1A . 0.97 ?
C1 H1B . 0.97 ?
C2 C3 . 1.519(9) ?
C2 H2A . 0.97 ?
C2 H2B . 0.97 ?
C3 C4 . 1.518(8) ?
C3 H3 . 0.98 ?
C4 C5 . 1.523(8) ?
C4 H4A . 0.97 ?
C4 H4B . 0.97 ?
C5 C6 . 1.516(8) ?
C5 C10 . 1.541(8) ?
C5 H5 . 0.98 ?
C6 C7 . 1.529(9) ?
C6 H6A . 0.97 ?
C6 H6B . 0.97 ?
C7 C8 . 1.532(8) ?
C7 H7A . 0.97 ?
C7 H7B . 0.97 ?
C8 C14 . 1.522(7) ?
C8 C9 . 1.547(7) ?
C8 H8 . 0.98 ?
C9 C11 . 1.511(8) ?
C9 C10 . 1.557(7) ?
C9 H9 . 0.98 ?
C10 C19 . 1.545(9) ?
C11 C12 . 1.518(9) ?
C11 H11A . 0.97 ?
C11 H11B . 0.97 ?
C12 C13 . 1.554(7) ?
C12 H12A . 0.97 ?
C12 H12B . 0.97 ?
C13 C18 . 1.534(8) ?
C13 C14 . 1.544(7) ?
C13 C17 . 1.576(8) ?
C14 C15 . 1.537(8) ?
C15 C16 . 1.534(9) ?
C15 H15A . 0.97 ?
C15 H15B . 0.97 ?
C16 C17 . 1.534(10) ?
C16 H16A . 0.97 ?
C16 H16B . 0.97 ?
C17 C20 . 1.530(7) ?
C17 H17 . 0.98 ?
C18 H18A . 0.96 ?
C18 H18B . 0.96 ?
C18 H18C . 0.96 ?
C19 H19A . 0.96 ?
C19 H19B . 0.96 ?
C19 H19C . 0.96 ?
C20 C22 . 1.313(7) y
C20 C21 . 1.453(9) y
C21 H21A . 0.97 ?
C21 H21B . 0.97 ?
C22 C23 . 1.444(7) y
C22 H22 . 0.93 ?
C24 C25 . 1.529(8) ?
C24 H24 . 0.98 ?
C25 C26 . 1.486(9) ?
C25 H25 . 0.98 ?
C26 C27 . 1.528(9) ?
C26 H26 . 0.98 ?
C27 C28 . 1.519(9) ?
C27 H27 . 0.98 ?
C28 C29 . 1.515(10) ?
C28 H28 . 0.98 ?
C29 H29A . 0.96 ?
C29 H29B . 0.96 ?
C29 H29C . 0.96 ?
C30 H30A . 0.96 ?
C30 H30B . 0.96 ?
C30 H30C . 0.96 ?
C31 H31A . 0.98 ?
C31 H31B . 0.96 ?
C32 H32 . 0.98 ?

loop_
_geom_hbond_atom_site_label_D
_geom_hbond_atom_site_label_H
_geom_hbond_atom_site_label_A
_geom_hbond_site_symmetry_A
_geom_hbond_distance_DH
_geom_hbond_distance_HA
_geom_hbond_distance_DA
_geom_hbond_angle_DHA
_geom_hbond_publ_flag
O5 H5O O4 3_545 0.82 2.22 2.967(5) 151 y
O5 H5O O1 3_545 0.82 2.71 3.294(5) 129 y
O6 H6O O7 . 0.82 2.77 2.848(8) 87 n
O8 H8O O6 1_655 0.82 2.62 2.896(8) 101 y
C2 H2A O3 . 0.97 2.52 3.176(7) 125 y
C7 H7B O5 . 0.97 2.58 2.912(7) 100 y
C18 H18C O5 . 0.96 2.56 2.887(7) 100 y
C32 H32 O4 1_655 0.98 2.19 3.133(8) 160 y

loop_
_geom_torsion_atom_site_label_1
_geom_torsion_atom_site_label_2
_geom_torsion_atom_site_label_3
_geom_torsion_atom_site_label_4
_geom_torsion
_geom_torsion_publ_flag
C10 C1 C2 C3 55.6(7) ?
C24 O2 C3 C4 -156.0(4) y
C24 O2 C3 C2 82.0(6) y
C1 C2 C3 O2 70.0(6) ?
C1 C2 C3 C4 -50.2(6) ?
O2 C3 C4 C5 -71.5(6) ?
C2 C3 C4 C5 51.0(6) ?
C3 C4 C5 C6 179.7(5) ?
C3 C4 C5 C10 -53.5(6) ?
C4 C5 C6 C7 69.7(8) ?
C10 C5 C6 C7 -57.1(8) ?
C5 C6 C7 C8 53.4(8) ?
C6 C7 C8 C14 -179.0(5) ?
C6 C7 C8 C9 -50.0(7) ?
C14 C8 C9 C11 -51.6(6) ?
C7 C8 C9 C11 -179.8(6) ?
C14 C8 C9 C10 178.8(4) ?
C7 C8 C9 C10 50.6(7) ?
C2 C1 C10 C5 -55.5(7) ?
C2 C1 C10 C19 -173.5(5) ?
C2 C1 C10 C9 65.7(6) ?
C6 C5 C10 C1 179.3(6) ?
C4 C5 C10 C1 52.8(6) ?
C6 C5 C10 C19 -65.6(7) ?
C4 C5 C10 C19 168.0(5) ?
C6 C5 C10 C9 56.0(7) ?
C4 C5 C10 C9 -70.5(5) ?
C11 C9 C10 C1 60.2(6) ?
C8 C9 C10 C1 -172.9(5) ?
C11 C9 C10 C5 -179.6(5) ?
C8 C9 C10 C5 -52.7(6) ?
C11 C9 C10 C19 -58.1(7) ?
C8 C9 C10 C19 68.8(7) ?
C8 C9 C11 C12 55.9(6) ?
C10 C9 C11 C12 -175.6(5) ?
C9 C11 C12 C13 -58.9(7) ?
C11 C12 C13 C18 -71.1(6) ?
C11 C12 C13 C14 52.6(7) ?
C11 C12 C13 C17 164.3(5) ?
C7 C8 C14 O5 -56.7(6) ?
C9 C8 C14 O5 174.7(4) ?
C7 C8 C14 C15 59.8(6) ?
C9 C8 C14 C15 -68.9(6) ?
C7 C8 C14 C13 178.7(4) ?
C9 C8 C14 C13 50.1(6) ?
C18 C13 C14 O5 -52.6(6) ?
C12 C13 C14 O5 -174.2(5) ?
C17 C13 C14 O5 72.5(5) ?
C18 C13 C14 C8 73.0(5) ?
C12 C13 C14 C8 -48.6(6) ?
C17 C13 C14 C8 -162.0(4) ?
C18 C13 C14 C15 -162.0(4) ?
C12 C13 C14 C15 76.4(5) ?
C17 C13 C14 C15 -36.9(4) ?
O5 C14 C15 C16 -76.0(6) ?
C8 C14 C15 C16 163.3(5) ?
C13 C14 C15 C16 37.7(6) ?
C14 C15 C16 C17 -23.7(7) ?
C15 C16 C17 C20 126.6(5) ?
C15 C16 C17 C13 0.5(7) ?
C18 C13 C17 C20 21.3(7) ?
C14 C13 C17 C20 -102.6(5) ?
C12 C13 C17 C20 142.7(5) ?
C18 C13 C17 C16 146.6(5) ?
C14 C13 C17 C16 22.6(6) ?
C12 C13 C17 C16 -92.0(6) ?
C16 C17 C20 C22 -42.9(9) y
C13 C17 C20 C22 78.3(8) y
C16 C17 C20 C21 133.9(7) y
C13 C17 C20 C21 -104.9(7) y
C23 O1 C21 C20 1.0(9) ?
C22 C20 C21 O1 -2.8(9) ?
C17 C20 C21 O1 179.7(6) ?
C21 C20 C22 C23 3.5(8) ?
C17 C20 C22 C23 -179.4(6) ?
C21 O1 C23 O4 179.8(7) ?
C21 O1 C23 C22 1.1(8) ?
C20 C22 C23 O4 178.5(6) ?
C20 C22 C23 O1 -3.0(7) ?
C3 O2 C24 O3 -84.3(6) y
C3 O2 C24 C25 154.2(5) y
C28 O3 C24 O2 -59.9(6) ?
C28 O3 C24 C25 60.5(5) ?
O2 C24 C25 O6 -60.1(6) ?
O3 C24 C25 O6 175.9(5) ?
O2 C24 C25 C26 67.2(6) ?
O3 C24 C25 C26 -56.8(6) ?
C30 O7 C26 C25 120.2(7) ?
C30 O7 C26 C27 -118.6(7) ?
O6 C25 C26 O7 -60.1(6) ?
C24 C25 C26 O7 174.6(4) ?
O6 C25 C26 C27 178.6(5) ?
C24 C25 C26 C27 53.3(6) ?
O7 C26 C27 O8 63.6(6) ?
C25 C26 C27 O8 -175.6(5) ?
O7 C26 C27 C28 -173.1(5) ?
C25 C26 C27 C28 -52.2(6) ?
C24 O3 C28 C29 176.0(5) ?
C24 O3 C28 C27 -60.2(5) ?
O8 C27 C28 O3 174.4(5) ?
C26 C27 C28 O3 54.3(6) ?
O8 C27 C28 C29 -65.4(7) ?
C26 C27 C28 C29 174.4(6) ?
